data_7134020
loop_
_publ_author_name
'Haldar, Rajashi'
'Naskar, Sudip'
'Jana, Bapan'
'Mandal, Dipankar'
'Shanmugam, Maheswaran'

_publ_section_title
;
 Harnessing Thermal Waste with a Poling-free Molecular Pyroelectric
 Zinc(II) Complex
;
_journal_name_full 'Chemical Communications'
_journal_paper_doi 10.1039/D4CC06054G
_journal_year 2024
_chemical_formula_moiety 'C30 H24 N6 Zn, 2(Cl O4)'
_chemical_formula_sum 'C30 H24 Cl2 N6 O8 Zn'
_chemical_formula_weight 732.82
_space_group_crystal_system monoclinic
_space_group_IT_number 15
_space_group_name_Hall '-C 2yc'
_space_group_name_H-M_alt 'C 1 2/c 1'
_atom_sites_solution_hydrogens geom
_atom_sites_solution_primary iterative
_audit_creation_date 2024-07-10
_audit_creation_method
;
Olex2 1.3-ac4
(compiled 2019.04.23 svn.r3594 for Rigaku Oxford Diffraction, GUI svn.r5739)
;
_audit_update_record
;
2024-08-07 deposited with the CCDC.	2024-11-26 downloaded from the CCDC.
;
_cell_angle_alpha 90
_cell_angle_beta 91.106(3)
_cell_angle_gamma 90
_cell_formula_units_Z 4
_cell_length_a 17.5478(6)
_cell_length_b 10.8370(4)
_cell_length_c 16.1007(5)
_cell_measurement_reflns_used 2972
_cell_measurement_temperature 340.00(10)
_cell_measurement_theta_max 20.1990
_cell_measurement_theta_min 2.1870
_cell_volume 3061.23(18)
_computing_cell_refinement 'CrysAlisPro 1.171.43.105a (Rigaku OD, 2024)'
_computing_data_collection 'PROGRAM:BIS V6.2.16/2021-10-22 && APEX4 2021.4-0                                '
_computing_data_reduction 'CrysAlisPro 1.171.43.105a (Rigaku OD, 2024)'
_computing_molecular_graphics 'Olex2 (Dolomanov et al., 2009)'
_computing_publication_material 'Olex2 (Dolomanov et al., 2009)'
_computing_structure_refinement 'ShelXL (Sheldrick, 2015)'
_computing_structure_solution 'olex2.solve (Bourhis et al., 2015)'
_diffrn_ambient_environment air
_diffrn_ambient_temperature 340.00(10)
_diffrn_detector 'CCD plate'
_diffrn_measured_fraction_theta_full 0.999
_diffrn_measured_fraction_theta_max 0.999
_diffrn_measurement_details
;
List of Runs (angles in degrees, time in seconds):

  # Type    Start    End  Width  t~exp~   \w     \q     \k     \f   Frames
#--------------------------------------------------------------------------
  1  \w   -108.63  15.37   1.00    2.00    --  -12.98 -59.25  20.08  124
  2  \f    -49.73 134.27   1.00    2.00   9.42 -12.98 -31.50    --   184
  3  \w   -108.63  15.37   1.00    2.00    --  -12.98 -59.25 -33.92  124
  4  \w   -108.63  15.37   1.00    2.00    --  -12.98 -59.25 173.08  124
  5  \w   -108.63  15.37   1.00    2.00    --  -12.98 -59.25  71.08  124
;
_diffrn_measurement_device 'abstract diffractometer'
_diffrn_measurement_device_type 'Saxi-CrysAlisPro-abstract goniometer imported SAXI images'
_diffrn_measurement_method '\w and \f scans'
_diffrn_orient_matrix_type 'CrysAlisPro convention (1999,Acta A55,543-557)'
_diffrn_orient_matrix_UB_11 -0.0129128000
_diffrn_orient_matrix_UB_12 -0.0550762000
_diffrn_orient_matrix_UB_13 -0.0194624000
_diffrn_orient_matrix_UB_21 -0.0061923000
_diffrn_orient_matrix_UB_22 -0.0267274000
_diffrn_orient_matrix_UB_23 0.0395229000
_diffrn_orient_matrix_UB_31 -0.0378028000
_diffrn_orient_matrix_UB_32 0.0231783000
_diffrn_orient_matrix_UB_33 -0.0007168000
_diffrn_radiation_monochromator graphite
_diffrn_radiation_probe x-ray
_diffrn_radiation_type 'Mo K\a'
_diffrn_radiation_wavelength 0.71073
_diffrn_reflns_av_R_equivalents 0.1057
_diffrn_reflns_av_unetI/netI 0.0484
_diffrn_reflns_Laue_measured_fraction_full 0.999
_diffrn_reflns_Laue_measured_fraction_max 0.999
_diffrn_reflns_limit_h_max 20
_diffrn_reflns_limit_h_min -20
_diffrn_reflns_limit_k_max 12
_diffrn_reflns_limit_k_min -12
_diffrn_reflns_limit_l_max 19
_diffrn_reflns_limit_l_min -19
_diffrn_reflns_number 25950
_diffrn_reflns_point_group_measured_fraction_full 0.999
_diffrn_reflns_point_group_measured_fraction_max 0.999
_diffrn_reflns_theta_full 24.999
_diffrn_reflns_theta_max 24.999
_diffrn_reflns_theta_min 2.209
_diffrn_source 'fine-focus sealed X-ray tube'
_diffrn_source_type 'Enhance (Mo) X-ray Source'
_exptl_absorpt_coefficient_mu 1.039
_exptl_absorpt_correction_T_max 1.00000
_exptl_absorpt_correction_T_min 0.52637
_exptl_absorpt_correction_type multi-scan
_exptl_absorpt_process_details
;
CrysAlisPro 1.171.43.105a (Rigaku Oxford Diffraction, 2024)
Empirical absorption correction using spherical harmonics,
implemented in SCALE3 ABSPACK scaling algorithm.
;
_exptl_crystal_colour 'light pink'
_exptl_crystal_colour_modifier light
_exptl_crystal_colour_primary pink
_exptl_crystal_density_diffrn 1.590
_exptl_crystal_description block
_exptl_crystal_F_000 1496
_exptl_crystal_size_max 0.183
_exptl_crystal_size_mid 0.156
_exptl_crystal_size_min 0.098
_refine_diff_density_max 0.466
_refine_diff_density_min -0.409
_refine_diff_density_rms 0.067
_refine_ls_extinction_method none
_refine_ls_goodness_of_fit_ref 1.037
_refine_ls_hydrogen_treatment constr
_refine_ls_matrix_type full
_refine_ls_number_parameters 213
_refine_ls_number_reflns 2688
_refine_ls_number_restraints 0
_refine_ls_restrained_S_all 1.037
_refine_ls_R_factor_all 0.0798
_refine_ls_R_factor_gt 0.0533
_refine_ls_shift/su_max 0.000
_refine_ls_shift/su_mean 0.000
_refine_ls_structure_factor_coef Fsqd
_refine_ls_weighting_details 'w=1/[\s^2^(Fo^2^)+(0.0754P)^2^+4.2881P] where P=(Fo^2^+2Fc^2^)/3'
_refine_ls_weighting_scheme calc
_refine_ls_wR_factor_gt 0.1340
_refine_ls_wR_factor_ref 0.1547
_reflns_Friedel_coverage 0.000
_reflns_number_gt 1943
_reflns_number_total 2688
_reflns_threshold_expression 'I > 2\s(I)'
_cod_data_source_file d4cc06054g2.cif
_cod_data_source_block ms_rh_znbpyclo4_340k_autored
_cod_database_code 7134020
_shelx_shelxl_version_number 2018/3
_chemical_oxdiff_formula 'C H N O Zn Cl'
_shelx_space_group_comment
;
The symmetry employed for this shelxl refinement is uniquely defined
by the following loop, which should always be used as a source of
symmetry information in preference to the above space-group names.
They are only intended as comments.
;
_shelx_estimated_absorpt_t_max 0.905
_shelx_estimated_absorpt_t_min 0.833
_reflns_odcompleteness_completeness 89.67
_reflns_odcompleteness_iscentric 1
_reflns_odcompleteness_theta 33.25
_olex2_refinement_description
;
1. Fixed Uiso
 At 1.2 times of:
  All C(H) groups
2.a Aromatic/amide H refined with riding coordinates:
 C11(H11), C20(H20), C17(H17), C21(H21), C24(H24), C22(H22), C19(H19),
 C23(H23), C14(H14), C18(H18), C12(H12), C13(H13)
;
_olex2_submission_special_instructions 'No special instructions were received'
_oxdiff_exptl_absorpt_empirical_details
;
Empirical correction (ABSPACK) includes:
- Absorption correction using spherical harmonics
- Frame scaling
;
_oxdiff_exptl_absorpt_empirical_full_max 1.573
_oxdiff_exptl_absorpt_empirical_full_min 0.676

loop_
_space_group_symop_operation_xyz
'x, y, z'
'-x, y, -z+1/2'
'x+1/2, y+1/2, z'
'-x+1/2, y+1/2, -z+1/2'
'-x, -y, -z'
'x, -y, z-1/2'
'-x+1/2, -y+1/2, -z'
'x+1/2, -y+1/2, z-1/2'

loop_
_atom_site_label
_atom_site_type_symbol
_atom_site_fract_x
_atom_site_fract_y
_atom_site_fract_z
_atom_site_U_iso_or_equiv
_atom_site_adp_type
_atom_site_occupancy
_atom_site_site_symmetry_order
_atom_site_calc_flag
_atom_site_refinement_flags_posn
_atom_site_refinement_flags_adp
_atom_site_refinement_flags_occupancy
_atom_site_disorder_assembly
_atom_site_disorder_group
Zn1 Zn 0.500000 0.52312(6) 0.750000 0.0497(3) Uani 1 2 d S T P . .
Cl11 Cl 0.32538(8) 0.00851(12) 0.36498(8) 0.0734(4) Uani 1 1 d . . . . .
N21 N 0.54210(18) 0.6772(3) 0.8191(2) 0.0495(8) Uani 1 1 d . . . . .
N11 N 0.43723(19) 0.3812(3) 0.6846(2) 0.0511(8) Uani 1 1 d . . . . .
N12 N 0.3990(2) 0.4991(3) 0.8216(2) 0.0538(9) Uani 1 1 d . . . . .
C25 C 0.5196(2) 0.7871(4) 0.7911(2) 0.0490(10) Uani 1 1 d . . . . .
C16 C 0.3553(2) 0.4036(4) 0.7997(2) 0.0508(10) Uani 1 1 d . . . . .
C15 C 0.3751(2) 0.3408(3) 0.7219(3) 0.0513(10) Uani 1 1 d . . . . .
C11 C 0.4582(3) 0.3276(4) 0.6134(3) 0.0628(12) Uani 1 1 d . . . . .
H11 H 0.502198 0.354925 0.587897 0.075 Uiso 1 1 calc R . . . .
C20 C 0.3821(3) 0.5615(5) 0.8900(3) 0.0654(12) Uani 1 1 d . . . . .
H20 H 0.411350 0.630475 0.903473 0.078 Uiso 1 1 calc R . . . .
C17 C 0.2965(3) 0.3668(4) 0.8492(3) 0.0688(13) Uani 1 1 d . . . . .
H17 H 0.266981 0.298731 0.834267 0.083 Uiso 1 1 calc R . . . .
C21 C 0.5790(3) 0.6711(4) 0.8924(3) 0.0641(12) Uani 1 1 d . . . . .
H21 H 0.596571 0.594625 0.910693 0.077 Uiso 1 1 calc R . . . .
O13 O 0.2523(3) -0.0440(5) 0.3625(4) 0.1377(19) Uani 1 1 d . . . . .
C24 C 0.5306(3) 0.8920(4) 0.8371(3) 0.0698(13) Uani 1 1 d . . . . .
H24 H 0.513825 0.968156 0.817417 0.084 Uiso 1 1 calc R . . . .
C22 C 0.5921(3) 0.7709(4) 0.9413(3) 0.0660(12) Uani 1 1 d . . . . .
H22 H 0.617288 0.763380 0.992370 0.079 Uiso 1 1 calc R . . . .
C19 C 0.3243(3) 0.5300(5) 0.9414(3) 0.0690(13) Uani 1 1 d . . . . .
H19 H 0.314824 0.575229 0.989173 0.083 Uiso 1 1 calc R . . . .
C23 C 0.5672(3) 0.8824(5) 0.9132(3) 0.0743(14) Uani 1 1 d . . . . .
H23 H 0.574857 0.952531 0.945566 0.089 Uiso 1 1 calc R . . . .
C14 C 0.3322(3) 0.2476(5) 0.6883(3) 0.0745(14) Uani 1 1 d . . . . .
H14 H 0.288818 0.220243 0.715032 0.089 Uiso 1 1 calc R . . . .
C18 C 0.2813(3) 0.4304(5) 0.9205(3) 0.0752(14) Uani 1 1 d . . . . .
H18 H 0.241747 0.405481 0.954288 0.090 Uiso 1 1 calc R . . . .
C12 C 0.4176(3) 0.2352(4) 0.5777(3) 0.0711(13) Uani 1 1 d . . . . .
H12 H 0.433259 0.199874 0.528215 0.085 Uiso 1 1 calc R . . . .
C13 C 0.3534(3) 0.1947(5) 0.6152(4) 0.0889(17) Uani 1 1 d . . . . .
H13 H 0.324306 0.131776 0.591399 0.107 Uiso 1 1 calc R . . . .
O12 O 0.3822(3) -0.0829(5) 0.3728(4) 0.172(3) Uani 1 1 d . . . . .
O11 O 0.3324(4) 0.0818(8) 0.4319(4) 0.206(3) Uani 1 1 d . . . . .
O14 O 0.3368(3) 0.0702(7) 0.2938(3) 0.173(3) Uani 1 1 d . . . . .

loop_
_atom_site_aniso_label
_atom_site_aniso_U_11
_atom_site_aniso_U_22
_atom_site_aniso_U_33
_atom_site_aniso_U_23
_atom_site_aniso_U_13
_atom_site_aniso_U_12
Zn1 0.0557(4) 0.0453(4) 0.0480(4) 0.000 0.0001(3) 0.000
Cl11 0.0783(9) 0.0932(10) 0.0488(7) 0.0033(6) 0.0000(6) -0.0065(7)
N21 0.0532(19) 0.0446(19) 0.051(2) -0.0008(15) -0.0030(16) -0.0008(15)
N11 0.059(2) 0.0470(19) 0.047(2) -0.0007(16) 0.0026(16) -0.0039(16)
N12 0.055(2) 0.054(2) 0.052(2) -0.0049(16) 0.0029(17) 0.0041(15)
C25 0.047(2) 0.047(2) 0.054(2) -0.0025(19) 0.0071(18) -0.0033(17)
C16 0.052(2) 0.045(2) 0.055(3) 0.0033(19) -0.0025(19) 0.0009(18)
C15 0.057(2) 0.042(2) 0.054(3) 0.0029(19) -0.007(2) 0.0013(18)
C11 0.076(3) 0.059(3) 0.054(3) -0.010(2) 0.009(2) -0.008(2)
C20 0.063(3) 0.070(3) 0.063(3) -0.014(2) 0.005(2) 0.000(2)
C17 0.061(3) 0.067(3) 0.079(3) 0.002(3) 0.008(2) -0.007(2)
C21 0.070(3) 0.057(3) 0.065(3) 0.001(2) -0.011(2) -0.005(2)
O13 0.088(3) 0.151(4) 0.173(5) -0.012(4) 0.009(3) -0.029(3)
C24 0.084(3) 0.049(3) 0.076(3) -0.007(2) -0.005(3) -0.003(2)
C22 0.068(3) 0.074(3) 0.055(3) -0.008(2) -0.009(2) -0.012(2)
C19 0.059(3) 0.086(4) 0.063(3) -0.012(3) 0.009(2) 0.006(3)
C23 0.090(4) 0.059(3) 0.074(3) -0.018(3) -0.005(3) -0.015(3)
C14 0.073(3) 0.066(3) 0.086(4) -0.017(3) 0.012(3) -0.016(2)
C18 0.061(3) 0.097(4) 0.068(3) 0.004(3) 0.017(2) 0.002(3)
C12 0.088(4) 0.060(3) 0.066(3) -0.022(2) -0.003(3) -0.001(3)
C13 0.091(4) 0.072(3) 0.104(5) -0.029(3) -0.003(3) -0.024(3)
O12 0.124(4) 0.134(4) 0.256(7) 0.044(5) -0.046(4) 0.005(4)
O11 0.220(7) 0.260(8) 0.137(5) -0.109(5) 0.005(5) -0.067(6)
O14 0.125(4) 0.277(7) 0.116(4) 0.111(5) 0.016(3) 0.009(5)

loop_
_atom_type_symbol
_atom_type_description
_atom_type_scat_dispersion_real
_atom_type_scat_dispersion_imag
_atom_type_scat_source
C C 0.0033 0.0016 'International Tables Vol C Tables 4.2.6.8 and 6.1.1.4'
H H 0.0000 0.0000 'International Tables Vol C Tables 4.2.6.8 and 6.1.1.4'
Cl Cl 0.1484 0.1585 'International Tables Vol C Tables 4.2.6.8 and 6.1.1.4'
N N 0.0061 0.0033 'International Tables Vol C Tables 4.2.6.8 and 6.1.1.4'
O O 0.0106 0.0060 'International Tables Vol C Tables 4.2.6.8 and 6.1.1.4'
Zn Zn 0.2839 1.4301 'International Tables Vol C Tables 4.2.6.8 and 6.1.1.4'

loop_
_geom_angle_atom_site_label_1
_geom_angle_atom_site_label_2
_geom_angle_atom_site_label_3
_geom_angle
_geom_angle_site_symmetry_1
_geom_angle_site_symmetry_3
_geom_angle_publ_flag
N21 Zn1 N21 76.78(17) 2_656 . ?
N21 Zn1 N11 169.54(13) 2_656 2_656 ?
N21 Zn1 N11 97.79(12) . 2_656 ?
N21 Zn1 N11 169.54(13) . . ?
N21 Zn1 N11 97.79(12) 2_656 . ?
N21 Zn1 N12 95.39(13) 2_656 . ?
N21 Zn1 N12 95.52(13) . . ?
N21 Zn1 N12 95.39(13) . 2_656 ?
N21 Zn1 N12 95.52(13) 2_656 2_656 ?
N11 Zn1 N11 88.91(17) . 2_656 ?
N12 Zn1 N11 94.03(13) 2_656 . ?
N12 Zn1 N11 75.92(13) 2_656 2_656 ?
N12 Zn1 N11 94.03(13) . 2_656 ?
N12 Zn1 N11 75.92(13) . . ?
N12 Zn1 N12 166.07(18) . 2_656 ?
O13 Cl11 O12 111.3(3) . . ?
O11 Cl11 O13 109.5(4) . . ?
O11 Cl11 O12 106.9(5) . . ?
O11 Cl11 O14 112.1(5) . . ?
O14 Cl11 O13 109.2(4) . . ?
O14 Cl11 O12 107.9(4) . . ?
C25 N21 Zn1 115.3(3) . . ?
C25 N21 C21 118.6(3) . . ?
C21 N21 Zn1 125.4(3) . . ?
C15 N11 Zn1 115.5(3) . . ?
C15 N11 C11 118.9(4) . . ?
C11 N11 Zn1 125.5(3) . . ?
C16 N12 Zn1 115.4(3) . . ?
C20 N12 Zn1 125.6(3) . . ?
C20 N12 C16 118.6(4) . . ?
N21 C25 C25 115.6(2) . 2_656 ?
N21 C25 C24 121.4(4) . . ?
C24 C25 C25 122.9(3) . 2_656 ?
N12 C16 C15 116.1(4) . . ?
N12 C16 C17 120.4(4) . . ?
C17 C16 C15 123.5(4) . . ?
N11 C15 C16 116.2(3) . . ?
N11 C15 C14 121.1(4) . . ?
C14 C15 C16 122.7(4) . . ?
N11 C11 C12 122.2(5) . . ?
N12 C20 C19 123.7(5) . . ?
C18 C17 C16 120.0(5) . . ?
N21 C21 C22 123.2(4) . . ?
C25 C24 C23 118.6(4) . . ?
C21 C22 C23 117.8(4) . . ?
C18 C19 C20 117.7(5) . . ?
C22 C23 C24 120.3(4) . . ?
C15 C14 C13 119.6(5) . . ?
C19 C18 C17 119.5(5) . . ?
C11 C12 C13 119.0(5) . . ?
C12 C13 C14 119.2(5) . . ?

loop_
_geom_bond_atom_site_label_1
_geom_bond_atom_site_label_2
_geom_bond_distance
_geom_bond_site_symmetry_2
_geom_bond_publ_flag
Zn1 N21 2.130(3) 2_656 ?
Zn1 N21 2.130(3) . ?
Zn1 N11 2.154(3) . ?
Zn1 N11 2.154(3) 2_656 ?
Zn1 N12 2.149(4) 2_656 ?
Zn1 N12 2.149(4) . ?
Cl11 O13 1.403(5) . ?
Cl11 O12 1.410(6) . ?
Cl11 O11 1.342(5) . ?
Cl11 O14 1.345(5) . ?
N21 C25 1.331(5) . ?
N21 C21 1.337(5) . ?
N11 C15 1.329(5) . ?
N11 C11 1.343(5) . ?
N12 C16 1.332(5) . ?
N12 C20 1.329(6) . ?
C25 C25 1.478(8) 2_656 ?
C25 C24 1.369(6) . ?
C16 C15 1.473(6) . ?
C16 C17 1.375(6) . ?
C15 C14 1.365(6) . ?
C11 C12 1.351(6) . ?
C20 C19 1.365(6) . ?
C17 C18 1.369(7) . ?
C21 C22 1.355(6) . ?
C24 C23 1.375(7) . ?
C22 C23 1.360(6) . ?
C19 C18 1.356(7) . ?
C14 C13 1.367(7) . ?
C12 C13 1.361(7) . ?
